data_9004723
loop_
_publ_author_name
'Piilonen, P. C.'
'McDonald, A. M.'
'Lalonde, A. E.'

_publ_section_title
;
 Insights into astrophyllite-group minerals II: Crystal chemistry
 Sample: MSH19a
;
_journal_name_full 'The Canadian Mineralogist'
_journal_page_first 27
_journal_page_last 54
_journal_paper_doi 10.2113/gscanmin.41.1.27
_journal_volume 41
_journal_year 2003
_chemical_compound_source 'nepheline syenite pegmatite at Mont Saint-Hilaire, Quebec, Canada'
_chemical_formula_sum
;Ca0.083 F0.5 Fe0.427 H4 K1.958 Mg0.073 Mn5.744 Na0.593 Nb0.708 O30 Si8
 Ti1.292
;
_chemical_name_mineral Kupletskite
_space_group_IT_number 2
_symmetry_space_group_name_Hall '-P 1'
_symmetry_space_group_name_H-M 'P -1'
_cell_angle_alpha 112.942
_cell_angle_beta 94.645
_cell_angle_gamma 103.246
_cell_formula_units_Z 1
_cell_length_a 5.4206
_cell_length_b 11.9283
_cell_length_c 11.7294
_cell_volume 667.454
_database_code_amcsd 0005816
_exptl_crystal_density_diffrn 3.186
_cod_original_formula_sum 'Mn5.744 Na.593 Fe.427 Mg.073 (Ti1.292 Nb.708) Si8 K1.958 Ca.083 O30 F.5 H4'
_cod_database_code 9004723

loop_
_space_group_symop_operation_xyz
x,y,z
-x,-y,-z

loop_
_atom_site_aniso_label
_atom_site_aniso_U_11
_atom_site_aniso_U_22
_atom_site_aniso_U_33
_atom_site_aniso_U_12
_atom_site_aniso_U_13
_atom_site_aniso_U_23
Mn(1) 0.01240 0.01310 0.01860 0.00420 0.00440 0.00780
Na(1) 0.01240 0.01310 0.01860 0.00420 0.00440 0.00780
Mn(2) 0.01320 0.01500 0.02070 0.00490 0.00610 0.00940
Mn(3) 0.01320 0.01510 0.02080 0.00580 0.00660 0.00990
Fe(4) 0.01180 0.01140 0.01750 0.00340 0.00260 0.00600
Mg(4) 0.01180 0.01140 0.01750 0.00340 0.00260 0.00600
Ti 0.01140 0.01730 0.02280 0.00520 0.00480 0.01000
Nb 0.01140 0.01730 0.02280 0.00520 0.00480 0.01000
Si(1) 0.01550 0.01260 0.01430 0.00390 0.00260 0.00530
Si(2) 0.02210 0.01280 0.01720 0.00360 0.00330 0.00660
Si(3) 0.02180 0.01510 0.01840 0.00480 0.00430 0.00950
Si(4) 0.01580 0.01410 0.01560 0.00470 0.00380 0.00810
K 0.07610 0.05890 0.03920 0.01330 0.00760 0.01790
Na 0.05010 0.02760 0.01930 0.01000 0.00390 0.00880
Ca 0.05010 0.02760 0.01930 0.01000 0.00390 0.00880
O(1) 0.01730 0.01950 0.01420 0.00480 0.00340 0.00750
O(2) 0.01600 0.02180 0.01920 0.00610 0.00400 0.00920
O(3) 0.01720 0.01580 0.01610 0.00440 0.00450 0.00720
O-H(4) 0.01970 0.02340 0.02060 0.00830 0.00620 0.00940
O-H(5) 0.02040 0.02350 0.02040 0.00810 0.00470 0.00910
O(6) 0.01860 0.01710 0.01620 0.00480 0.00380 0.00910
O(7) 0.01860 0.01800 0.01630 0.00570 0.00390 0.00700
O(8) 0.03480 0.04010 0.02190 -0.00820 0.00500 0.00990
O(9) 0.03160 0.04290 0.02500 -0.01490 0.01140 0.00390
O(10) 0.05440 0.03660 0.02270 0.02720 0.00300 0.00790
O(11) 0.06470 0.05980 0.02320 0.05160 0.02090 0.01980
O(12) 0.05310 0.04320 0.02680 0.03520 -0.00920 0.00310
O(13) 0.05700 0.01190 0.02330 0.00340 0.00410 0.00740
O(14) 0.05880 0.01570 0.02470 0.00590 0.00850 0.01240
O(15) 0.02460 0.05660 0.02770 -0.01740 -0.00340 0.02130
F(16) 0.02790 0.03020 0.02320 0.00840 0.00480 0.01030

loop_
_atom_site_label
_atom_site_fract_x
_atom_site_fract_y
_atom_site_fract_z
_atom_site_occupancy
_atom_site_U_iso_or_equiv
Mn(1) 0.85070 0.20565 0.47928 0.91200 0.01420
Na(1) 0.85070 0.20565 0.47928 0.08800 0.01420
Mn(2) 0.27910 0.06728 0.48772 0.98600 0.01530
Mn(3) 0.42200 0.35164 0.48418 0.97400 0.01500
Fe(4) 0.00000 0.50000 0.50000 0.42700 0.01360
Mg(4) 0.00000 0.50000 0.50000 0.07300 0.01360
Ti 0.07749 0.08461 0.19302 0.64600 0.01640
Nb 0.07749 0.08461 0.19302 0.35400 0.01640
Si(1) 0.67940 0.27273 0.23100 1.00000 0.01430
Si(2) 0.81310 0.54714 0.25320 1.00000 0.01760
Si(3) 0.37760 0.67450 0.25580 1.00000 0.01770
Si(4) 0.50500 0.93074 0.23570 1.00000 0.01450
K 0.13890 0.26950 0.99570 0.97900 0.06020
Na 0.50000 0.00000 0.00000 0.41700 0.03310
Ca 0.50000 0.00000 0.00000 0.08300 0.03310
O(1) 0.72750 0.31840 0.38300 1.00000 0.01690
O(2) 0.14830 0.16100 0.37080 1.00000 0.01860
O(3) 0.12880 0.39190 0.59410 1.00000 0.01620
O-H(4) 0.29700 0.46270 0.40030 1.00000 0.02070
O-H(5) 0.99240 0.11750 0.59300 1.00000 0.02110
O(6) 0.56020 0.25770 0.59110 1.00000 0.01670
O(7) 0.57240 0.01370 0.38790 1.00000 0.01760
O(8) 0.07380 0.59180 0.20080 1.00000 0.03670
O(9) 0.25000 0.04090 0.82770 1.00000 0.04080
O(10) 0.42970 0.41400 0.79920 1.00000 0.03710
O(11) 0.12320 0.80430 0.83050 1.00000 0.04150
O(12) 0.26140 0.95570 0.17260 1.00000 0.04200
O(13) 0.26800 0.60580 0.80610 1.00000 0.03210
O(14) 0.57160 0.22180 0.80240 1.00000 0.03260
O(15) 0.38570 0.19080 0.16760 1.00000 0.04090
F(16) 0.00000 0.00000 0.00000 0.50000 0.02740

loop_
_cod_changelog_entry_id
_cod_changelog_entry_author
_cod_changelog_entry_date
_cod_changelog_entry_text
1
;cod-tools version 3.10.1
Id: cif_fix_AMCSD_aniso_labels 10200 2024-08-01 14:09:44Z saulius
;
2024-08-02T12:20:46+03:00
;Changed the following '_atom_site_aniso_label' values:
'OH(4)' -> 'O-H(4)'
'OH(5)' -> 'O-H(5)'
;

loop_
_cod_related_entry_id
_cod_related_entry_database
_cod_related_entry_code
1 AMCSD 0005816
